data_4312694
loop_
_publ_author_name
'Cristina Sens'
'Montserrat Rodr\'iguez'
'Isabel Romero'
'Antoni Llobet'
'Teodor Parella'
'Jordi Benet-Buchholz'

_publ_contact_author
;
    Dr. Benet-Buchholz, Jordi
    Bayer Industry Services    
    Analytics X-Ray Laboratory
    Geb. Q18, Raum 490
    BAYER AG
    D-51368 Leverkusen, Germany
;
_publ_contact_author_email jordi.benet-buchholz.jb@bayerindustry.de
_publ_contact_author_fax '049 214 30 50677'
_publ_contact_author_phone '049 214 30 65852'
_publ_section_title
;
 Synthesis, Structure, and Acid-Base and Redox Properties of a Family of
 New Ru(II) Isomeric Complexes Containing the Trpy and the Dinucleating
 Hbpp Ligands
;
_journal_name_full 'Inorganic Chemistry'
_journal_page_first 8385
_journal_page_last 8394
_journal_paper_doi 10.1021/ic0346836
_journal_volume 42
_journal_year 2003
_chemical_formula_sum 'C28 H29 Cl2 N7 O12 Ru'
_chemical_formula_weight 827.55
_chemical_name_common Out-[RuII(Hbpp)(trpy)(OH2)](ClO4)2
_chemical_name_systematic
; 
 Out-(2,2':6',2"-terpyridine)(bis-3,5(2-pyridyl)pyrazole)
 (aqua)Ruthenium perchlorate 
;
_space_group_IT_number 15
_symmetry_cell_setting monoclinic
_symmetry_space_group_name_Hall '-C 2yc'
_symmetry_space_group_name_H-M 'C 1 2/c 1'
_atom_sites_solution_hydrogens geom
_atom_sites_solution_primary direct
_atom_sites_solution_secondary difmap
_audit_creation_method SHELXL-97
_cell_angle_alpha 90.00
_cell_angle_beta 111.006(7)
_cell_angle_gamma 90.00
_cell_formula_units_Z 8
_cell_length_a 24.596(5)
_cell_length_b 11.394(2)
_cell_length_c 25.071(5)
_cell_measurement_reflns_used 8314
_cell_measurement_temperature 153(2)
_cell_measurement_theta_max 28.50
_cell_measurement_theta_min 1.74
_cell_volume 6559(2)
_computing_cell_refinement 'Bruker SAINT program Vers. 5.0'
_computing_data_collection 'Bruker SMART CCD area detector system'
_computing_data_reduction 'Bruker SAINT program Vers. 5.0'
_computing_molecular_graphics 'SHELXL-97 (Sheldrick, 1997)'
_computing_publication_material 'SHELXL-97 (Sheldrick, 1997)'
_computing_structure_refinement 'SHELXL-97 (Sheldrick, 1997)'
_computing_structure_solution 'SHELXS-97 (Sheldrick, 1990)'
_diffrn_ambient_temperature 153(2)
_diffrn_detector_area_resol_mean 512
_diffrn_detector_type 'Smart 1000 CCD area detector'
_diffrn_measured_fraction_theta_full 1.000
_diffrn_measured_fraction_theta_max 1.000
_diffrn_measurement_device_type 'four-circle diffractometer Bruker P4'
_diffrn_measurement_method
;
 Fullsphere data collection, phi and omega scans,
 in omega at 0.3 deg scan width, three runs with 98, 67 and 67 frames, phi=0 deg
 in phi at 0.3 deg scan width, two runs with 1207 frames, omega=-32 deg
;
_diffrn_measurement_specimen_support 'magnetic support whith 20 micron nylon fiber cryoloop'
_diffrn_radiation_monochromator graphite
_diffrn_radiation_type MoK\a
_diffrn_radiation_wavelength 0.71073
_diffrn_reflns_av_R_equivalents 0.0952
_diffrn_reflns_av_sigmaI/netI 0.0919
_diffrn_reflns_limit_h_max 32
_diffrn_reflns_limit_h_min -32
_diffrn_reflns_limit_k_max 15
_diffrn_reflns_limit_k_min -15
_diffrn_reflns_limit_l_max 33
_diffrn_reflns_limit_l_min -33
_diffrn_reflns_number 31121
_diffrn_reflns_theta_full 28.50
_diffrn_reflns_theta_max 28.50
_diffrn_reflns_theta_min 1.74
_diffrn_source 'rotating anode X-ray tube'
_diffrn_source_current 250
_diffrn_source_power 45
_diffrn_source_size '10 mm x 0.5 mm fine focus'
_diffrn_source_type 'MACScience Co. M18X-HF'
_exptl_absorpt_coefficient_mu 0.715
_exptl_absorpt_correction_T_max 1.000000
_exptl_absorpt_correction_T_min 0.424491
_exptl_absorpt_correction_type empirical
_exptl_crystal_colour black
_exptl_crystal_density_diffrn 1.676
_exptl_crystal_density_method 'not measured'
_exptl_crystal_description plate
_exptl_crystal_F_000 3360
_exptl_crystal_size_max 0.08
_exptl_crystal_size_mid 0.15
_exptl_crystal_size_min 0.30
_refine_diff_density_max 0.500
_refine_diff_density_min -1.360
_refine_diff_density_rms 0.092
_refine_ls_extinction_method none
_refine_ls_goodness_of_fit_ref 0.871
_refine_ls_hydrogen_treatment mixed
_refine_ls_matrix_type full
_refine_ls_number_parameters 599
_refine_ls_number_reflns 8314
_refine_ls_number_restraints 3
_refine_ls_restrained_S_all 0.871
_refine_ls_R_factor_all 0.0811
_refine_ls_R_factor_gt 0.0400
_refine_ls_shift/su_max 0.020
_refine_ls_shift/su_mean 0.000
_refine_ls_structure_factor_coef Fsqd
_refine_ls_weighting_details 'calc w=1/[\s^2^(Fo^2^)+(0.0332P)^2^+0.0000P] where P=(Fo^2^+2Fc^2^)/3'
_refine_ls_weighting_scheme calc
_refine_ls_wR_factor_gt 0.0745
_refine_ls_wR_factor_ref 0.0828
_reflns_number_gt 5177
_reflns_number_total 8314
_reflns_threshold_expression >2sigma(I)
_cod_data_source_file ic0346836si20031001_115428_3.cif
_cod_data_source_block outh20lg
_cod_depositor_comments
;
The following automatic conversions were performed:

'_symmetry_cell_setting' value 'Monoclinic' changed to 'monoclinic'
according to the built-in table from CIF Core dictionary named
'cif_core.dic' version 2.4.1 from 2010-06-29.

Automatic conversion script
Id: cif_fix_values 1646 2011-03-28 12:23:43Z adriana 

The following automatic conversions were performed:

data name '_diffrn_measurement_specimen_suppport' was replaced with
'_diffrn_measurement_specimen_support' as specified in the
replacement file 'data/replacement-values/replacement_tags.lst'.

Automatic conversion script
Id: cif_correct_tags 9268 2022-04-12 08:56:07Z antanas 
;
_cod_database_code 4312694

loop_
_symmetry_equiv_pos_as_xyz
'x, y, z'
'-x, y, -z+1/2'
'x+1/2, y+1/2, z'
'-x+1/2, y+1/2, -z+1/2'
'-x, -y, -z'
'x, -y, z-1/2'
'-x+1/2, -y+1/2, -z'
'x+1/2, -y+1/2, z-1/2'

loop_
_atom_site_label
_atom_site_type_symbol
_atom_site_fract_x
_atom_site_fract_y
_atom_site_fract_z
_atom_site_U_iso_or_equiv
_atom_site_adp_type
_atom_site_occupancy
_atom_site_symmetry_multiplicity
_atom_site_calc_flag
_atom_site_refinement_flags
_atom_site_disorder_assembly
_atom_site_disorder_group
Ru1 Ru 0.381974(10) 0.48128(2) 1.109792(10) 0.01916(7) Uani 1 1 d . . .
O1 O 0.30219(10) 0.3956(2) 1.06473(10) 0.0270(5) Uani 1 1 d . . .
H1O H 0.3099(15) 0.322(4) 1.0595(16) 0.041(11) Uiso 1 1 d . . .
H2O H 0.2807(18) 0.404(3) 1.0776(18) 0.044(14) Uiso 1 1 d . . .
N1 N 0.42782(10) 0.3939(2) 1.06489(11) 0.0221(5) Uani 1 1 d . . .
C1 C 0.48473(13) 0.4256(3) 1.07963(13) 0.0251(7) Uani 1 1 d . . .
N2 N 0.46214(10) 0.5523(2) 1.14382(10) 0.0199(5) Uani 1 1 d . . .
C2 C 0.52112(15) 0.3758(3) 1.05450(15) 0.0328(8) Uani 1 1 d . . .
H2A H 0.5573(14) 0.397(3) 1.0691(14) 0.027(9) Uiso 1 1 d . . .
N3 N 0.48747(10) 0.6397(2) 1.18069(11) 0.0197(5) Uani 1 1 d . . .
H3 H 0.4697(15) 0.675(3) 1.1966(16) 0.042(11) Uiso 1 1 d . . .
C3 C 0.49911(15) 0.2928(3) 1.01240(15) 0.0354(9) Uani 1 1 d . . .
H3A H 0.5228(14) 0.262(3) 0.9946(14) 0.036(10) Uiso 1 1 d . . .
N4 N 0.57088(10) 0.7830(2) 1.26484(11) 0.0248(6) Uani 1 1 d . . .
C4 C 0.44112(15) 0.2635(3) 0.99596(15) 0.0311(8) Uani 1 1 d . . .
H4A H 0.4240(14) 0.213(3) 0.9674(15) 0.035(10) Uiso 1 1 d . . .
N5 N 0.39459(10) 0.3691(2) 1.17823(11) 0.0223(5) Uani 1 1 d . . .
C5 C 0.40732(15) 0.3148(3) 1.02268(14) 0.0274(7) Uani 1 1 d . . .
H5A H 0.3669(15) 0.294(3) 1.0136(15) 0.039(10) Uiso 1 1 d . . .
N6 N 0.34055(10) 0.5664(2) 1.15100(11) 0.0201(5) Uani 1 1 d . . .
C6 C 0.50277(12) 0.5171(3) 1.12237(12) 0.0214(6) Uani 1 1 d . . .
N7 N 0.35371(10) 0.6249(2) 1.05728(11) 0.0232(6) Uani 1 1 d . . .
C7 C 0.55275(13) 0.5843(3) 1.14474(14) 0.0241(7) Uani 1 1 d . . .
H7A H 0.5878(14) 0.576(3) 1.1378(14) 0.032(9) Uiso 1 1 d . . .
C8 C 0.54182(12) 0.6621(3) 1.18130(13) 0.0218(6) Uani 1 1 d . . .
C9 C 0.57706(12) 0.7579(3) 1.21509(13) 0.0213(6) Uani 1 1 d . . .
C10 C 0.60037(15) 0.8752(3) 1.29381(16) 0.0323(8) Uani 1 1 d . . .
H10A H 0.5935(13) 0.888(3) 1.3285(14) 0.023(8) Uiso 1 1 d . . .
C11 C 0.63707(15) 0.9427(3) 1.27661(17) 0.0364(9) Uani 1 1 d . . .
H11A H 0.6617(16) 1.011(3) 1.2996(17) 0.052(11) Uiso 1 1 d . . .
C12 C 0.64425(15) 0.9144(3) 1.22614(17) 0.0389(9) Uani 1 1 d . . .
H12A H 0.6701(15) 0.964(3) 1.2127(16) 0.047(10) Uiso 1 1 d . . .
C13 C 0.61370(14) 0.8210(3) 1.19442(17) 0.0319(8) Uani 1 1 d . . .
H13A H 0.6167(14) 0.803(3) 1.1578(16) 0.036(10) Uiso 1 1 d . . .
C14 C 0.36784(13) 0.4076(3) 1.21486(13) 0.0237(7) Uani 1 1 d . . .
C15 C 0.37162(15) 0.3455(3) 1.26284(15) 0.0319(8) Uani 1 1 d . . .
H15A H 0.3565(14) 0.377(3) 1.2885(15) 0.030(9) Uiso 1 1 d . . .
C16 C 0.40213(16) 0.2415(3) 1.27505(17) 0.0380(9) Uani 1 1 d . . .
H16A H 0.4083(16) 0.205(3) 1.3101(18) 0.053(12) Uiso 1 1 d . . .
C17 C 0.42819(15) 0.2027(3) 1.23789(17) 0.0358(9) Uani 1 1 d . . .
H17A H 0.4469(16) 0.130(3) 1.2442(16) 0.045(11) Uiso 1 1 d . . .
C18 C 0.42419(13) 0.2677(3) 1.19072(15) 0.0292(7) Uani 1 1 d . . .
H18A H 0.4391(12) 0.244(3) 1.1637(13) 0.018(8) Uiso 1 1 d . . .
C19 C 0.33539(12) 0.5171(3) 1.19805(12) 0.0226(6) Uani 1 1 d . . .
C20 C 0.31274(12) 0.6670(3) 1.12861(13) 0.0222(6) Uani 1 1 d . . .
C21 C 0.27750(13) 0.7222(3) 1.15332(15) 0.0282(7) Uani 1 1 d . . .
H21A H 0.2578(12) 0.790(3) 1.1377(13) 0.017(8) Uiso 1 1 d . . .
C22 C 0.27208(14) 0.6735(3) 1.20126(16) 0.0326(8) Uani 1 1 d . . .
H22A H 0.2514(12) 0.706(3) 1.2170(13) 0.015(8) Uiso 1 1 d . . .
C23 C 0.30093(14) 0.5705(3) 1.22453(15) 0.0296(7) Uani 1 1 d . . .
H23A H 0.2979(12) 0.533(3) 1.2582(13) 0.017(7) Uiso 1 1 d . . .
C24 C 0.32420(12) 0.7052(3) 1.07734(13) 0.0241(7) Uani 1 1 d . . .
C25 C 0.30753(14) 0.8123(3) 1.05071(16) 0.0315(8) Uani 1 1 d . . .
H25A H 0.2892(12) 0.863(3) 1.0679(12) 0.014(7) Uiso 1 1 d . . .
C26 C 0.31973(15) 0.8394(3) 1.00286(16) 0.0367(9) Uani 1 1 d . . .
H26A H 0.3082(14) 0.912(3) 0.9826(15) 0.039(10) Uiso 1 1 d . . .
C27 C 0.34748(15) 0.7570(3) 0.98146(16) 0.0357(8) Uani 1 1 d . . .
H27A H 0.3549(15) 0.774(3) 0.9462(17) 0.050(11) Uiso 1 1 d . . .
C28 C 0.36380(14) 0.6520(3) 1.00958(14) 0.0291(7) Uani 1 1 d . . .
H28A H 0.3821(14) 0.590(3) 0.9975(14) 0.029(9) Uiso 1 1 d . . .
Cl1S Cl 0.53294(8) 1.01656(17) 0.90485(7) 0.0283(4) Uani 0.828(6) 1 d P A 1
O1S O 0.48073(17) 0.9605(4) 0.86900(19) 0.0712(14) Uani 0.828(6) 1 d P A 1
O2S O 0.53369(16) 1.1358(3) 0.88914(16) 0.0476(10) Uani 0.828(6) 1 d P A 1
O3S O 0.58079(14) 0.9562(3) 0.89792(19) 0.0569(12) Uani 0.828(6) 1 d P A 1
O4S O 0.53585(18) 1.0108(3) 0.96232(14) 0.0682(13) Uani 0.828(6) 1 d P A 1
Cl1' Cl 0.5198(4) 0.9938(9) 0.8957(4) 0.033(2) Uiso 0.172(6) 1 d P A 2
O1S' O 0.5139(8) 0.9770(16) 0.8417(8) 0.063(6) Uiso 0.172(6) 1 d P A 2
O2S' O 0.5158(11) 1.116(2) 0.9088(11) 0.078(7) Uiso 0.172(6) 1 d P A 2
O3S' O 0.5803(6) 0.9606(13) 0.9368(7) 0.040(4) Uiso 0.172(6) 1 d P A 2
O4S' O 0.4784(9) 0.9251(18) 0.9078(10) 0.071(6) Uiso 0.172(6) 1 d P A 2
Cl2S Cl 0.29043(4) 0.56211(8) 1.37521(4) 0.0344(2) Uani 1 1 d . . .
O5S O 0.26364(19) 0.5252(3) 1.4141(2) 0.0602(12) Uani 0.916(5) 1 d P B 1
O6S O 0.31386(17) 0.4647(3) 1.35676(16) 0.0698(13) Uani 0.916(5) 1 d P B 1
O7S O 0.33137(15) 0.6528(4) 1.39613(17) 0.0714(14) Uani 0.916(5) 1 d P B 1
O8S O 0.24660(18) 0.6171(4) 1.32697(18) 0.0822(14) Uani 0.916(5) 1 d P B 1
O5S' O 0.2856(12) 0.560(3) 1.4340(12) 0.015(7) Uiso 0.084(5) 1 d P B 2
O6S' O 0.3508(8) 0.5754(19) 1.4161(8) 0.003(5) Uiso 0.084(5) 1 d P B 2
O7S' O 0.2788(13) 0.651(2) 1.3457(12) 0.023(7) Uiso 0.084(5) 1 d P B 2
O8S' O 0.2526(14) 0.513(3) 1.3306(14) 0.051(10) Uiso 0.084(5) 1 d P B 2
O1W O 0.21782(12) 0.3991(3) 1.11127(15) 0.0488(8) Uani 1 1 d . . .
H1WA H 0.194(2) 0.432(5) 1.108(2) 0.073 Uiso 1 1 d . . .
H1WB H 0.214(2) 0.331(4) 1.113(2) 0.073 Uiso 1 1 d . . .
O3W O 0.31265(13) 0.1651(2) 1.05068(16) 0.0572(9) Uani 1 1 d . . .
H3WA H 0.288(2) 0.122(4) 1.057(2) 0.086 Uiso 1 1 d . . .
H3WB H 0.342(2) 0.129(5) 1.080(2) 0.086 Uiso 1 1 d . . .
O2W O 0.11021(12) 0.5162(3) 1.07767(14) 0.0660(9) Uani 1 1 d D . .
H2WA H 0.1416(14) 0.473(4) 1.079(2) 0.099 Uiso 1 1 d D . .
H2WB H 0.0939(19) 0.511(5) 1.0389(5) 0.099 Uiso 1 1 d D . .

loop_
_atom_site_aniso_label
_atom_site_aniso_U_11
_atom_site_aniso_U_22
_atom_site_aniso_U_33
_atom_site_aniso_U_23
_atom_site_aniso_U_13
_atom_site_aniso_U_12
Ru1 0.01613(11) 0.01994(12) 0.02186(12) -0.00051(11) 0.00734(8) -0.00084(11)
O1 0.0219(12) 0.0287(15) 0.0311(14) -0.0026(10) 0.0104(11) -0.0016(10)
N1 0.0175(12) 0.0220(14) 0.0260(14) -0.0012(11) 0.0070(11) -0.0025(10)
C1 0.0203(15) 0.0273(17) 0.0287(18) -0.0040(13) 0.0100(13) 0.0009(13)
N2 0.0209(13) 0.0177(13) 0.0217(13) -0.0017(10) 0.0083(11) 0.0003(9)
C2 0.0236(18) 0.041(2) 0.035(2) -0.0111(16) 0.0119(16) 0.0008(15)
N3 0.0178(13) 0.0191(14) 0.0231(14) -0.0007(10) 0.0087(11) 0.0017(10)
C3 0.0332(19) 0.040(2) 0.036(2) -0.0072(16) 0.0164(17) 0.0063(16)
N4 0.0205(14) 0.0212(14) 0.0313(16) 0.0014(11) 0.0074(12) 0.0009(11)
C4 0.039(2) 0.0271(19) 0.0283(19) -0.0065(15) 0.0133(16) -0.0030(15)
N5 0.0178(13) 0.0222(14) 0.0253(14) -0.0001(11) 0.0057(11) -0.0014(10)
C5 0.0290(18) 0.0296(19) 0.0246(18) -0.0046(13) 0.0106(14) -0.0053(14)
N6 0.0131(12) 0.0197(13) 0.0259(14) 0.0007(10) 0.0051(10) -0.0024(10)
C6 0.0187(13) 0.0218(15) 0.0252(15) -0.0016(13) 0.0096(11) 0.0003(13)
N7 0.0183(13) 0.0255(14) 0.0243(14) 0.0006(11) 0.0059(11) -0.0015(10)
C7 0.0163(15) 0.0256(18) 0.0316(18) -0.0015(13) 0.0101(13) -0.0021(12)
C8 0.0180(15) 0.0222(16) 0.0245(16) 0.0043(12) 0.0068(13) -0.0017(12)
C9 0.0134(14) 0.0216(16) 0.0262(17) 0.0024(12) 0.0038(12) 0.0015(11)
C10 0.0305(19) 0.0263(19) 0.034(2) -0.0066(15) 0.0042(16) -0.0002(14)
C11 0.0294(18) 0.0206(18) 0.049(2) -0.0018(15) 0.0021(17) -0.0034(14)
C12 0.0271(18) 0.034(2) 0.050(2) 0.0070(17) 0.0074(17) -0.0112(15)
C13 0.0257(17) 0.031(2) 0.039(2) 0.0074(15) 0.0113(16) -0.0032(14)
C14 0.0216(15) 0.0218(17) 0.0261(17) 0.0010(13) 0.0064(13) -0.0026(12)
C15 0.037(2) 0.032(2) 0.0270(19) -0.0003(15) 0.0119(16) -0.0059(15)
C16 0.040(2) 0.034(2) 0.036(2) 0.0131(17) 0.0087(18) 0.0004(16)
C17 0.030(2) 0.0212(19) 0.051(2) 0.0091(16) 0.0080(17) 0.0014(15)
C18 0.0232(17) 0.0255(18) 0.037(2) -0.0027(15) 0.0088(15) -0.0014(13)
C19 0.0195(13) 0.0216(15) 0.0262(15) -0.0026(13) 0.0078(12) -0.0036(13)
C20 0.0165(15) 0.0195(16) 0.0288(17) -0.0002(12) 0.0060(13) -0.0001(12)
C21 0.0188(16) 0.0257(18) 0.039(2) -0.0029(15) 0.0085(14) 0.0031(13)
C22 0.0234(17) 0.039(2) 0.041(2) -0.0096(16) 0.0177(16) 0.0028(15)
C23 0.0284(17) 0.0341(19) 0.0307(19) -0.0027(15) 0.0159(15) -0.0019(14)
C24 0.0175(15) 0.0229(17) 0.0263(17) 0.0025(13) 0.0010(13) -0.0031(12)
C25 0.0219(17) 0.0270(19) 0.040(2) 0.0037(15) 0.0043(15) 0.0014(14)
C26 0.0281(18) 0.033(2) 0.040(2) 0.0164(17) 0.0012(16) -0.0063(15)
C27 0.0286(19) 0.043(2) 0.032(2) 0.0085(16) 0.0067(16) -0.0079(16)
C28 0.0235(17) 0.035(2) 0.0288(19) 0.0030(15) 0.0094(14) -0.0054(14)
Cl1S 0.0289(8) 0.0273(7) 0.0275(7) -0.0001(6) 0.0087(6) -0.0012(6)
O1S 0.050(2) 0.082(3) 0.067(3) -0.032(2) 0.004(2) -0.029(2)
O2S 0.057(2) 0.0304(19) 0.059(2) 0.0178(16) 0.0253(19) 0.0135(15)
O3S 0.052(2) 0.042(2) 0.083(3) 0.0074(18) 0.032(2) 0.0212(16)
O4S 0.106(3) 0.071(3) 0.0311(18) 0.0001(17) 0.0288(19) -0.014(2)
Cl2S 0.0315(4) 0.0416(5) 0.0357(5) -0.0060(4) 0.0188(4) -0.0129(4)
O5S 0.081(3) 0.047(2) 0.087(3) 0.016(2) 0.072(3) 0.012(2)
O6S 0.123(3) 0.0325(18) 0.100(3) 0.0028(17) 0.095(3) 0.0106(18)
O7S 0.053(2) 0.076(3) 0.092(3) -0.043(2) 0.034(2) -0.038(2)
O8S 0.053(2) 0.106(4) 0.074(3) 0.029(2) 0.006(2) 0.009(2)
O1W 0.0433(17) 0.0393(17) 0.075(2) -0.0108(16) 0.0347(17) -0.0082(14)
O3W 0.0449(18) 0.0318(17) 0.106(3) -0.0026(16) 0.0409(18) -0.0061(13)
O2W 0.0443(16) 0.061(2) 0.078(2) 0.0277(18) 0.0044(15) -0.0060(15)

loop_
_atom_type_symbol
_atom_type_description
_atom_type_scat_dispersion_real
_atom_type_scat_dispersion_imag
_atom_type_scat_source
C C 0.0033 0.0016 'International Tables Vol C Tables 4.2.6.8 and 6.1.1.4'
H H 0.0000 0.0000 'International Tables Vol C Tables 4.2.6.8 and 6.1.1.4'
N N 0.0061 0.0033 'International Tables Vol C Tables 4.2.6.8 and 6.1.1.4'
O O 0.0106 0.0060 'International Tables Vol C Tables 4.2.6.8 and 6.1.1.4'
Cl Cl 0.1484 0.1585 'International Tables Vol C Tables 4.2.6.8 and 6.1.1.4'
Ru Ru -1.2594 0.8363 'International Tables Vol C Tables 4.2.6.8 and 6.1.1.4'

loop_
_geom_angle_atom_site_label_1
_geom_angle_atom_site_label_2
_geom_angle_atom_site_label_3
_geom_angle
_geom_angle_site_symmetry_1
_geom_angle_site_symmetry_3
_geom_angle_publ_flag
N6 Ru1 N2 101.15(10) . . ?
N6 Ru1 N7 79.77(10) . . ?
N2 Ru1 N7 90.36(10) . . ?
N6 Ru1 N5 79.61(10) . . ?
N2 Ru1 N5 93.66(9) . . ?
N7 Ru1 N5 159.38(10) . . ?
N6 Ru1 N1 178.34(10) . . ?
N2 Ru1 N1 77.67(9) . . ?
N7 Ru1 N1 99.03(10) . . ?
N5 Ru1 N1 101.59(10) . . ?
N6 Ru1 O1 87.24(10) . . ?
N2 Ru1 O1 171.42(10) . . ?
N7 Ru1 O1 89.39(10) . . ?
N5 Ru1 O1 89.57(9) . . ?
N1 Ru1 O1 93.90(10) . . ?
C5 N1 C1 116.8(3) . . ?
C5 N1 Ru1 128.1(2) . . ?
C1 N1 Ru1 115.10(19) . . ?
N1 C1 C2 122.4(3) . . ?
N1 C1 C6 113.9(2) . . ?
C2 C1 C6 123.7(3) . . ?
N3 N2 C6 105.4(2) . . ?
N3 N2 Ru1 136.67(18) . . ?
C6 N2 Ru1 117.49(19) . . ?
C3 C2 C1 119.3(3) . . ?
N2 N3 C8 111.0(2) . . ?
C2 C3 C4 118.5(3) . . ?
C10 N4 C9 117.0(3) . . ?
C5 C4 C3 119.7(3) . . ?
C18 N5 C14 117.8(3) . . ?
C18 N5 Ru1 129.2(2) . . ?
C14 N5 Ru1 112.93(19) . . ?
N1 C5 C4 123.3(3) . . ?
C20 N6 C19 121.6(3) . . ?
C20 N6 Ru1 119.0(2) . . ?
C19 N6 Ru1 119.0(2) . . ?
N2 C6 C7 110.4(3) . . ?
N2 C6 C1 115.7(2) . . ?
C7 C6 C1 133.7(3) . . ?
C28 N7 C24 117.7(3) . . ?
C28 N7 Ru1 128.7(2) . . ?
C24 N7 Ru1 113.4(2) . . ?
C8 C7 C6 105.7(3) . . ?
N3 C8 C7 107.5(3) . . ?
N3 C8 C9 121.7(3) . . ?
C7 C8 C9 130.8(3) . . ?
N4 C9 C13 122.8(3) . . ?
N4 C9 C8 117.2(3) . . ?
C13 C9 C8 120.0(3) . . ?
N4 C10 C11 124.2(4) . . ?
C10 C11 C12 118.3(3) . . ?
C11 C12 C13 119.2(3) . . ?
C12 C13 C9 118.4(4) . . ?
C15 C14 N5 121.4(3) . . ?
C15 C14 C19 123.6(3) . . ?
N5 C14 C19 115.0(3) . . ?
C14 C15 C16 120.0(3) . . ?
C15 C16 C17 118.3(3) . . ?
C18 C17 C16 120.2(3) . . ?
N5 C18 C17 122.2(3) . . ?
N6 C19 C23 119.9(3) . . ?
N6 C19 C14 113.2(3) . . ?
C23 C19 C14 126.9(3) . . ?
N6 C20 C21 120.3(3) . . ?
N6 C20 C24 112.7(3) . . ?
C21 C20 C24 127.0(3) . . ?
C22 C21 C20 118.8(3) . . ?
C21 C22 C23 120.9(3) . . ?
C22 C23 C19 118.5(3) . . ?
N7 C24 C25 121.1(3) . . ?
N7 C24 C20 114.5(3) . . ?
C25 C24 C20 124.4(3) . . ?
C26 C25 C24 120.1(3) . . ?
C25 C26 C27 118.8(3) . . ?
C28 C27 C26 119.2(3) . . ?
N7 C28 C27 123.0(3) . . ?
O2S Cl1S O4S 109.0(3) . . ?
O2S Cl1S O3S 109.6(2) . . ?
O4S Cl1S O3S 111.0(3) . . ?
O2S Cl1S O1S 110.6(3) . . ?
O4S Cl1S O1S 109.0(3) . . ?
O3S Cl1S O1S 107.6(3) . . ?
O1S' Cl1' O4S' 108.7(16) . . ?
O1S' Cl1' O2S' 112.3(15) . . ?
O4S' Cl1' O2S' 112.2(15) . . ?
O1S' Cl1' O3S' 112.2(12) . . ?
O4S' Cl1' O3S' 108.9(13) . . ?
O2S' Cl1' O3S' 102.5(13) . . ?
O7S' Cl2S O8S' 84(2) . . ?
O7S' Cl2S O6S 119.3(12) . . ?
O8S' Cl2S O6S 68.0(16) . . ?
O7S' Cl2S O7S 66.3(14) . . ?
O8S' Cl2S O7S 146.8(16) . . ?
O6S Cl2S O7S 112.3(2) . . ?
O7S' Cl2S O5S 126.3(12) . . ?
O8S' Cl2S O5S 95.5(15) . . ?
O6S Cl2S O5S 109.8(2) . . ?
O7S Cl2S O5S 114.0(3) . . ?
O7S' Cl2S O8S 36.3(14) . . ?
O8S' Cl2S O8S 51.6(16) . . ?
O6S Cl2S O8S 109.8(3) . . ?
O7S Cl2S O8S 102.4(3) . . ?
O5S Cl2S O8S 108.2(3) . . ?
O7S' Cl2S O6S' 107.0(16) . . ?
O8S' Cl2S O6S' 150.7(17) . . ?
O6S Cl2S O6S' 83.2(8) . . ?
O7S Cl2S O6S' 42.2(8) . . ?
O5S Cl2S O6S' 98.7(8) . . ?
O8S Cl2S O6S' 143.1(9) . . ?
O7S' Cl2S O5S' 120.9(17) . . ?
O8S' Cl2S O5S' 123.1(18) . . ?
O6S Cl2S O5S' 119.4(12) . . ?
O7S Cl2S O5S' 86.8(11) . . ?
O5S Cl2S O5S' 27.7(10) . . ?
O8S Cl2S O5S' 121.6(11) . . ?
O6S' Cl2S O5S' 74.7(13) . . ?
Cl2S O7S' O8S' 49.6(15) . . ?
Cl2S O8S' O7S' 46.0(15) . . ?

loop_
_geom_bond_atom_site_label_1
_geom_bond_atom_site_label_2
_geom_bond_distance
_geom_bond_site_symmetry_2
_geom_bond_publ_flag
Ru1 N6 1.950(2) . ?
Ru1 N2 2.016(2) . ?
Ru1 N7 2.059(3) . ?
Ru1 N5 2.072(3) . ?
Ru1 N1 2.107(2) . ?
Ru1 O1 2.119(2) . ?
N1 C5 1.343(4) . ?
N1 C1 1.362(4) . ?
C1 C2 1.387(4) . ?
C1 C6 1.446(4) . ?
N2 N3 1.349(3) . ?
N2 C6 1.354(3) . ?
C2 C3 1.376(5) . ?
N3 C8 1.356(4) . ?
C3 C4 1.376(5) . ?
N4 C10 1.334(4) . ?
N4 C9 1.340(4) . ?
C4 C5 1.371(4) . ?
N5 C18 1.342(4) . ?
N5 C14 1.379(4) . ?
N6 C20 1.349(4) . ?
N6 C19 1.353(4) . ?
C6 C7 1.385(4) . ?
N7 C28 1.342(4) . ?
N7 C24 1.370(4) . ?
C7 C8 1.369(4) . ?
C8 C9 1.461(4) . ?
C9 C13 1.390(4) . ?
C10 C11 1.368(5) . ?
C11 C12 1.377(6) . ?
C12 C13 1.379(5) . ?
C14 C15 1.370(4) . ?
C14 C19 1.459(4) . ?
C15 C16 1.377(5) . ?
C16 C17 1.379(5) . ?
C17 C18 1.369(5) . ?
C19 C23 1.390(4) . ?
C20 C21 1.384(4) . ?
C20 C24 1.477(4) . ?
C21 C22 1.373(5) . ?
C22 C23 1.387(5) . ?
C24 C25 1.381(4) . ?
C25 C26 1.372(5) . ?
C26 C27 1.377(5) . ?
C27 C28 1.374(5) . ?
Cl1S O2S 1.416(4) . ?
Cl1S O4S 1.418(3) . ?
Cl1S O3S 1.427(3) . ?
Cl1S O1S 1.427(4) . ?
Cl1' O1S' 1.32(2) . ?
Cl1' O4S' 1.40(2) . ?
Cl1' O2S' 1.45(3) . ?
Cl1' O3S' 1.523(18) . ?
Cl2S O7S' 1.23(3) . ?
Cl2S O8S' 1.30(3) . ?
Cl2S O6S 1.403(3) . ?
Cl2S O7S 1.406(3) . ?
Cl2S O5S 1.421(3) . ?
Cl2S O8S 1.443(4) . ?
Cl2S O6S' 1.479(19) . ?
Cl2S O5S' 1.52(3) . ?
O7S' O8S' 1.70(5) . ?

loop_
_geom_torsion_atom_site_label_1
_geom_torsion_atom_site_label_2
_geom_torsion_atom_site_label_3
_geom_torsion_atom_site_label_4
_geom_torsion
_geom_torsion_site_symmetry_1
_geom_torsion_site_symmetry_2
_geom_torsion_site_symmetry_3
_geom_torsion_site_symmetry_4
_geom_torsion_publ_flag
N6 Ru1 N1 C5 -133(3) . . . . ?
N2 Ru1 N1 C5 -177.5(3) . . . . ?
N7 Ru1 N1 C5 -89.1(3) . . . . ?
N5 Ru1 N1 C5 91.3(3) . . . . ?
O1 Ru1 N1 C5 0.9(3) . . . . ?
N6 Ru1 N1 C1 45(4) . . . . ?
N2 Ru1 N1 C1 0.0(2) . . . . ?
N7 Ru1 N1 C1 88.4(2) . . . . ?
N5 Ru1 N1 C1 -91.3(2) . . . . ?
O1 Ru1 N1 C1 178.4(2) . . . . ?
C5 N1 C1 C2 -2.7(5) . . . . ?
Ru1 N1 C1 C2 179.5(3) . . . . ?
C5 N1 C1 C6 175.7(3) . . . . ?
Ru1 N1 C1 C6 -2.0(3) . . . . ?
N6 Ru1 N2 N3 -5.4(3) . . . . ?
N7 Ru1 N2 N3 74.3(3) . . . . ?
N5 Ru1 N2 N3 -85.5(3) . . . . ?
N1 Ru1 N2 N3 173.4(3) . . . . ?
O1 Ru1 N2 N3 162.6(5) . . . . ?
N6 Ru1 N2 C6 -176.6(2) . . . . ?
N7 Ru1 N2 C6 -96.9(2) . . . . ?
N5 Ru1 N2 C6 103.3(2) . . . . ?
N1 Ru1 N2 C6 2.2(2) . . . . ?
O1 Ru1 N2 C6 -8.6(8) . . . . ?
N1 C1 C2 C3 1.2(5) . . . . ?
C6 C1 C2 C3 -177.2(3) . . . . ?
C6 N2 N3 C8 2.0(3) . . . . ?
Ru1 N2 N3 C8 -169.9(2) . . . . ?
C1 C2 C3 C4 1.1(5) . . . . ?
C2 C3 C4 C5 -1.7(5) . . . . ?
N6 Ru1 N5 C18 -178.8(3) . . . . ?
N2 Ru1 N5 C18 -78.1(3) . . . . ?
N7 Ru1 N5 C18 -178.9(3) . . . . ?
N1 Ru1 N5 C18 0.1(3) . . . . ?
O1 Ru1 N5 C18 94.0(3) . . . . ?
N6 Ru1 N5 C14 1.45(19) . . . . ?
N2 Ru1 N5 C14 102.1(2) . . . . ?
N7 Ru1 N5 C14 1.3(4) . . . . ?
N1 Ru1 N5 C14 -179.72(19) . . . . ?
O1 Ru1 N5 C14 -85.8(2) . . . . ?
C1 N1 C5 C4 2.1(5) . . . . ?
Ru1 N1 C5 C4 179.6(2) . . . . ?
C3 C4 C5 N1 0.1(5) . . . . ?
N2 Ru1 N6 C20 91.0(2) . . . . ?
N7 Ru1 N6 C20 2.6(2) . . . . ?
N5 Ru1 N6 C20 -177.3(2) . . . . ?
N1 Ru1 N6 C20 46(4) . . . . ?
O1 Ru1 N6 C20 -87.3(2) . . . . ?
N2 Ru1 N6 C19 -95.8(2) . . . . ?
N7 Ru1 N6 C19 175.8(2) . . . . ?
N5 Ru1 N6 C19 -4.1(2) . . . . ?
N1 Ru1 N6 C19 -141(3) . . . . ?
O1 Ru1 N6 C19 85.9(2) . . . . ?
N3 N2 C6 C7 -1.5(3) . . . . ?
Ru1 N2 C6 C7 172.3(2) . . . . ?
N3 N2 C6 C1 -177.8(2) . . . . ?
Ru1 N2 C6 C1 -4.0(3) . . . . ?
N1 C1 C6 N2 3.9(4) . . . . ?
C2 C1 C6 N2 -177.6(3) . . . . ?
N1 C1 C6 C7 -171.3(3) . . . . ?
C2 C1 C6 C7 7.2(6) . . . . ?
N6 Ru1 N7 C28 177.6(3) . . . . ?
N2 Ru1 N7 C28 76.3(3) . . . . ?
N5 Ru1 N7 C28 177.8(3) . . . . ?
N1 Ru1 N7 C28 -1.2(3) . . . . ?
O1 Ru1 N7 C28 -95.1(3) . . . . ?
N6 Ru1 N7 C24 2.46(19) . . . . ?
N2 Ru1 N7 C24 -98.8(2) . . . . ?
N5 Ru1 N7 C24 2.6(4) . . . . ?
N1 Ru1 N7 C24 -176.38(19) . . . . ?
O1 Ru1 N7 C24 89.8(2) . . . . ?
N2 C6 C7 C8 0.5(3) . . . . ?
C1 C6 C7 C8 175.9(3) . . . . ?
N2 N3 C8 C7 -1.7(3) . . . . ?
N2 N3 C8 C9 176.1(3) . . . . ?
C6 C7 C8 N3 0.7(3) . . . . ?
C6 C7 C8 C9 -176.9(3) . . . . ?
C10 N4 C9 C13 2.1(4) . . . . ?
C10 N4 C9 C8 -175.9(3) . . . . ?
N3 C8 C9 N4 33.7(4) . . . . ?
C7 C8 C9 N4 -149.0(3) . . . . ?
N3 C8 C9 C13 -144.4(3) . . . . ?
C7 C8 C9 C13 32.9(5) . . . . ?
C9 N4 C10 C11 -1.6(5) . . . . ?
N4 C10 C11 C12 0.1(5) . . . . ?
C10 C11 C12 C13 1.1(5) . . . . ?
C11 C12 C13 C9 -0.7(5) . . . . ?
N4 C9 C13 C12 -1.0(5) . . . . ?
C8 C9 C13 C12 176.9(3) . . . . ?
C18 N5 C14 C15 0.6(4) . . . . ?
Ru1 N5 C14 C15 -179.6(2) . . . . ?
C18 N5 C14 C19 -178.7(3) . . . . ?
Ru1 N5 C14 C19 1.1(3) . . . . ?
N5 C14 C15 C16 -0.7(5) . . . . ?
C19 C14 C15 C16 178.6(3) . . . . ?
C14 C15 C16 C17 -0.1(5) . . . . ?
C15 C16 C17 C18 0.9(5) . . . . ?
C14 N5 C18 C17 0.2(5) . . . . ?
Ru1 N5 C18 C17 -179.6(2) . . . . ?
C16 C17 C18 N5 -1.0(5) . . . . ?
C20 N6 C19 C23 -0.3(4) . . . . ?
Ru1 N6 C19 C23 -173.3(2) . . . . ?
C20 N6 C19 C14 178.8(3) . . . . ?
Ru1 N6 C19 C14 5.8(3) . . . . ?
C15 C14 C19 N6 176.4(3) . . . . ?
N5 C14 C19 N6 -4.3(4) . . . . ?
C15 C14 C19 C23 -4.6(5) . . . . ?
N5 C14 C19 C23 174.7(3) . . . . ?
C19 N6 C20 C21 -0.5(4) . . . . ?
Ru1 N6 C20 C21 172.5(2) . . . . ?
C19 N6 C20 C24 -179.8(2) . . . . ?
Ru1 N6 C20 C24 -6.8(3) . . . . ?
N6 C20 C21 C22 0.8(5) . . . . ?
C24 C20 C21 C22 -179.9(3) . . . . ?
C20 C21 C22 C23 -0.4(5) . . . . ?
C21 C22 C23 C19 -0.3(5) . . . . ?
N6 C19 C23 C22 0.6(5) . . . . ?
C14 C19 C23 C22 -178.3(3) . . . . ?
C28 N7 C24 C25 -2.6(4) . . . . ?
Ru1 N7 C24 C25 173.1(2) . . . . ?
C28 N7 C24 C20 177.7(3) . . . . ?
Ru1 N7 C24 C20 -6.6(3) . . . . ?
N6 C20 C24 N7 8.7(4) . . . . ?
C21 C20 C24 N7 -170.6(3) . . . . ?
N6 C20 C24 C25 -171.1(3) . . . . ?
C21 C20 C24 C25 9.7(5) . . . . ?
N7 C24 C25 C26 0.9(5) . . . . ?
C20 C24 C25 C26 -179.4(3) . . . . ?
C24 C25 C26 C27 1.5(5) . . . . ?
C25 C26 C27 C28 -2.1(5) . . . . ?
C24 N7 C28 C27 2.0(5) . . . . ?
Ru1 N7 C28 C27 -173.0(2) . . . . ?
C26 C27 C28 N7 0.3(5) . . . . ?
O6S Cl2S O7S' O8S' 60.8(17) . . . . ?
O7S Cl2S O7S' O8S' 164.1(16) . . . . ?
O5S Cl2S O7S' O8S' -92.7(18) . . . . ?
O8S Cl2S O7S' O8S' -23(2) . . . . ?
O6S' Cl2S O7S' O8S' 152.4(17) . . . . ?
O5S' Cl2S O7S' O8S' -126(2) . . . . ?
O6S Cl2S O8S' O7S' -124.8(14) . . . . ?
O7S Cl2S O8S' O7S' -27(3) . . . . ?
O5S Cl2S O8S' O7S' 126.1(13) . . . . ?
O8S Cl2S O8S' O7S' 17.1(16) . . . . ?
O6S' Cl2S O8S' O7S' -115(3) . . . . ?
O5S' Cl2S O8S' O7S' 124(2) . . . . ?
